data_4023616
loop_
_publ_author_name
'Isabelle Bonnaventure'
'Andr\'e B. Charette'

_publ_contact_author_address
;
      Universit\'e de Montr\'eal
      D\'epartement de Chimie
      C.P. 6128, Succ. Centre-ville
      Montr\'eal, Qu\'ebec
      Canada, H3C 3J7
;
_publ_contact_author_email andre.charette@umontreal.ca
_publ_contact_author_fax '+1 514 343 5900'
_publ_contact_author_name 'Dr Andr\'e B. Charette'
_publ_contact_author_phone '+1 514 343 6283'
_publ_section_title
;
 Probing the Importance of the Hemilabile Site of Bis(phosphine)
 Monoxide Ligands in the Copper-Catalyzed Addition of Diethylzinc to
 N-Phosphinoylimines: Discovery of New Effective Chiral Ligands
;
_journal_name_full 'Journal of Organic Chemistry'
_journal_page_first 6330
_journal_page_last 6340
_journal_paper_doi 10.1021/jo800969x
_journal_volume 73
_journal_year 2008
_chemical_absolute_configuration rmad
_chemical_compound_source 'Synthesized by the authors. See text'
_chemical_formula_moiety 'C20 H28 O P2 S'
_chemical_formula_sum 'C20 H28 O P2 S'
_chemical_formula_weight 378.42
_chemical_name_systematic
; 
 ? 
;
_space_group_IT_number 19
_symmetry_cell_setting orthorhombic
_symmetry_space_group_name_Hall 'P 2ac 2ab'
_symmetry_space_group_name_H-M 'P 21 21 21'
_atom_sites_solution_hydrogens geom
_atom_sites_solution_primary direct
_atom_sites_solution_secondary difmap
_audit_creation_method SHELXL-97
_audit_update_record
;
2006-11-29 # Formatted by publCIF
;
_cell_angle_alpha 90.00
_cell_angle_beta 90.00
_cell_angle_gamma 90.00
_cell_formula_units_Z 4
_cell_length_a 10.6248(9)
_cell_length_b 10.8863(10)
_cell_length_c 17.4021(15)
_cell_measurement_reflns_used 6699
_cell_measurement_temperature 150(2)
_cell_measurement_theta_max 65.90
_cell_measurement_theta_min 41.66
_cell_volume 2012.8(3)
_computing_cell_refinement 'APEX2 (Bruker, 2004)'
_computing_data_collection 'APEX2 (Bruker, 2004)'
_computing_data_reduction 'SAINT (Bruker, 2004)'
_computing_molecular_graphics 'SHELXTL (Bruker, 1997)'
_computing_publication_material 'UdMX (local program)'
_computing_structure_refinement 'SHELXL97 (Sheldrick, 1997)'
_computing_structure_solution 'SHELXS97 (Sheldrick, 1997)'
_diffrn_ambient_temperature 150(2)
_diffrn_detector_area_resol_mean 5.5
_diffrn_measured_fraction_theta_full 0.993
_diffrn_measured_fraction_theta_max 0.993
_diffrn_measurement_device_type 'Bruker Microstar'
_diffrn_measurement_method \w
_diffrn_radiation_monochromator 'Helios optics'
_diffrn_radiation_source 'Micro source'
_diffrn_radiation_type CuK\a
_diffrn_radiation_wavelength 1.54178
_diffrn_reflns_av_R_equivalents 0.086
_diffrn_reflns_av_sigmaI/netI 0.0351
_diffrn_reflns_limit_h_max 12
_diffrn_reflns_limit_h_min -12
_diffrn_reflns_limit_k_max 12
_diffrn_reflns_limit_k_min -12
_diffrn_reflns_limit_l_max 20
_diffrn_reflns_limit_l_min -20
_diffrn_reflns_number 7887
_diffrn_reflns_theta_full 66.11
_diffrn_reflns_theta_max 66.11
_diffrn_reflns_theta_min 4.79
_diffrn_standards_decay_% 0.00
_diffrn_standards_number 5
_exptl_absorpt_coefficient_mu 2.951
_exptl_absorpt_correction_T_max 0.8400
_exptl_absorpt_correction_T_min 0.7200
_exptl_absorpt_correction_type multi-scan
_exptl_absorpt_process_details 'Sadabs (Sheldrick,1996)'
_exptl_crystal_colour Colorless
_exptl_crystal_density_diffrn 1.249
_exptl_crystal_density_method 'not measured'
_exptl_crystal_description chunk
_exptl_crystal_F_000 808
_exptl_crystal_size_max 0.20
_exptl_crystal_size_mid 0.15
_exptl_crystal_size_min 0.08
_refine_diff_density_max 0.364
_refine_diff_density_min -0.406
_refine_diff_density_rms 0.068
_refine_ls_abs_structure_details 'Flack H D (1983), 1457 Friedel Pairs'
_refine_ls_abs_structure_Flack 0.00(2)
_refine_ls_extinction_method none
_refine_ls_goodness_of_fit_ref 1.064
_refine_ls_hydrogen_treatment constr
_refine_ls_matrix_type full
_refine_ls_number_parameters 221
_refine_ls_number_reflns 3472
_refine_ls_number_restraints 0
_refine_ls_restrained_S_all 1.064
_refine_ls_R_factor_all 0.0446
_refine_ls_R_factor_gt 0.0443
_refine_ls_shift/su_max 0.001
_refine_ls_shift/su_mean 0.000
_refine_ls_structure_factor_coef Fsqd
_refine_ls_weighting_details 'calc w=1/[\s^2^(Fo^2^)+(0.0799P)^2^+0.8732P] where P=(Fo^2^+2Fc^2^)/3'
_refine_ls_weighting_scheme calc
_refine_ls_wR_factor_gt 0.1172
_refine_ls_wR_factor_ref 0.1177
_reflns_number_gt 3430
_reflns_number_total 3472
_reflns_threshold_expression I>2\s(I)
_cod_data_source_file jo800969x-file003.cif
_cod_data_source_block cha149
_cod_depositor_comments
;
The following automatic conversions were performed:
'_symmetry_cell_setting' value 'Orthorhombic' changed to 'orthorhombic'
according to '/home/saulius/struct/CIF-dictionaries/cif_core.dic'
dictionary named 'cif_core.dic' version 2.4.1 from
2010-06-29.

'_geom_bond_publ_flag' value 'Y' changed to 'y' according to
'/home/saulius/struct/CIF-dictionaries/cif_core.dic' dictionary named
'cif_core.dic' version 2.4.1 from 2010-06-29 (27
times).

'_geom_angle_publ_flag' value 'Y' changed to 'y' according to
'/home/saulius/struct/CIF-dictionaries/cif_core.dic' dictionary named
'cif_core.dic' version 2.4.1 from 2010-06-29 (42
times).

'_geom_torsion_publ_flag' value 'Y' changed to 'y' according to
'/home/saulius/struct/CIF-dictionaries/cif_core.dic' dictionary named
'cif_core.dic' version 2.4.1 from 2010-06-29 (63 times).

Automatic conversion script
Id: cif_fix_enum 1527 2010-12-29 10:47:43Z saulius 
;
_cod_database_code 4023616

loop_
_symmetry_equiv_pos_as_xyz
'x, y, z'
'-x+1/2, -y, z+1/2'
'-x, y+1/2, -z+1/2'
'x+1/2, -y+1/2, -z'

loop_
_atom_site_label
_atom_site_type_symbol
_atom_site_fract_x
_atom_site_fract_y
_atom_site_fract_z
_atom_site_U_iso_or_equiv
_atom_site_adp_type
_atom_site_occupancy
_atom_site_symmetry_multiplicity
_atom_site_calc_flag
_atom_site_refinement_flags
_atom_site_disorder_assembly
_atom_site_disorder_group
S1 S 0.37000(6) 0.12451(6) 0.86583(4) 0.03130(19) Uani 1 1 d . . .
C1 C 0.5136(2) 0.0878(3) 0.90958(15) 0.0276(5) Uani 1 1 d . . .
C2 C 0.5532(3) -0.0311(3) 0.89398(15) 0.0275(6) Uani 1 1 d . . .
C3 C 0.4628(3) -0.0954(3) 0.84442(15) 0.0288(6) Uani 1 1 d . . .
C4 C 0.3594(3) -0.0208(3) 0.82422(15) 0.0291(6) Uani 1 1 d . . .
C5 C 0.2618(3) -0.0621(3) 0.77571(17) 0.0354(7) Uani 1 1 d . . .
H5 H 0.1929 -0.0101 0.7632 0.042 Uiso 1 1 calc R . .
C6 C 0.2692(3) -0.1801(3) 0.74686(17) 0.0388(7) Uani 1 1 d . . .
H6 H 0.2051 -0.2096 0.7136 0.047 Uiso 1 1 calc R . .
C7 C 0.3708(3) -0.2572(3) 0.76633(17) 0.0370(7) Uani 1 1 d . . .
H7 H 0.3739 -0.3383 0.7463 0.044 Uiso 1 1 calc R . .
C8 C 0.4662(3) -0.2165(3) 0.81418(16) 0.0340(6) Uani 1 1 d . . .
H8 H 0.5340 -0.2696 0.8268 0.041 Uiso 1 1 calc R . .
O1 O 0.72609(18) 0.2302(2) 0.93530(12) 0.0355(5) Uani 1 1 d . . .
P1 P 0.59515(6) 0.20736(6) 0.96341(4) 0.02646(18) Uani 1 1 d . . .
C11 C 0.5822(3) 0.1769(3) 1.06776(16) 0.0314(6) Uani 1 1 d . . .
H11 H 0.6676 0.1571 1.0884 0.038 Uiso 1 1 calc R . .
C12 C 0.5382(3) 0.3024(3) 1.10175(18) 0.0385(7) Uani 1 1 d . . .
H12A H 0.4509 0.2947 1.1211 0.046 Uiso 1 1 calc R . .
H12B H 0.5930 0.3253 1.1455 0.046 Uiso 1 1 calc R . .
C13 C 0.5439(3) 0.4030(3) 1.03994(19) 0.0377(7) Uani 1 1 d . . .
H13A H 0.6315 0.4323 1.0333 0.045 Uiso 1 1 calc R . .
H13B H 0.4905 0.4737 1.0547 0.045 Uiso 1 1 calc R . .
C14 C 0.4952(3) 0.3441(3) 0.96480(17) 0.0319(6) Uani 1 1 d . . .
H14 H 0.4056 0.3184 0.9722 0.038 Uiso 1 1 calc R . .
C15 C 0.4909(3) 0.0732(3) 1.08983(17) 0.0406(7) Uani 1 1 d . . .
H15A H 0.4867 0.0665 1.1459 0.061 Uiso 1 1 calc R . .
H15B H 0.5209 -0.0046 1.0682 0.061 Uiso 1 1 calc R . .
H15C H 0.4070 0.0916 1.0695 0.061 Uiso 1 1 calc R . .
C16 C 0.5037(3) 0.4291(3) 0.8941(2) 0.0428(7) Uani 1 1 d . . .
H16A H 0.4555 0.5042 0.9038 0.064 Uiso 1 1 calc R . .
H16B H 0.4691 0.3868 0.8491 0.064 Uiso 1 1 calc R . .
H16C H 0.5920 0.4502 0.8845 0.064 Uiso 1 1 calc R . .
P2 P 0.69946(7) -0.08400(7) 0.94054(4) 0.03039(19) Uani 1 1 d . . .
C21 C 0.6664(3) -0.2457(3) 0.97420(17) 0.0347(6) Uani 1 1 d . . .
H21 H 0.5856 -0.2749 0.9510 0.042 Uiso 1 1 calc R . .
C22 C 0.7759(3) -0.3214(3) 0.9414(2) 0.0452(8) Uani 1 1 d . . .
H22A H 0.8521 -0.3098 0.9734 0.054 Uiso 1 1 calc R . .
H22B H 0.7540 -0.4098 0.9416 0.054 Uiso 1 1 calc R . .
C23 C 0.8013(3) -0.2780(3) 0.8590(2) 0.0433(7) Uani 1 1 d . . .
H23A H 0.7330 -0.3059 0.8244 0.052 Uiso 1 1 calc R . .
H23B H 0.8819 -0.3123 0.8402 0.052 Uiso 1 1 calc R . .
C24 C 0.8073(3) -0.1369(3) 0.86025(17) 0.0372(7) Uani 1 1 d . . .
H24 H 0.8946 -0.1154 0.8769 0.045 Uiso 1 1 calc R . .
C25 C 0.6577(4) -0.2548(3) 1.06243(19) 0.0463(8) Uani 1 1 d . . .
H25A H 0.6536 -0.3414 1.0776 0.069 Uiso 1 1 calc R . .
H25B H 0.5819 -0.2122 1.0802 0.069 Uiso 1 1 calc R . .
H25C H 0.7322 -0.2167 1.0855 0.069 Uiso 1 1 calc R . .
C26 C 0.7884(4) -0.0746(4) 0.7819(2) 0.0565(10) Uani 1 1 d . . .
H26A H 0.8540 -0.1022 0.7463 0.085 Uiso 1 1 calc R . .
H26B H 0.7937 0.0148 0.7881 0.085 Uiso 1 1 calc R . .
H26C H 0.7056 -0.0965 0.7614 0.085 Uiso 1 1 calc R . .

loop_
_atom_site_aniso_label
_atom_site_aniso_U_11
_atom_site_aniso_U_22
_atom_site_aniso_U_33
_atom_site_aniso_U_23
_atom_site_aniso_U_13
_atom_site_aniso_U_12
S1 0.0265(3) 0.0333(4) 0.0341(4) 0.0000(3) -0.0045(3) 0.0020(3)
C1 0.0233(12) 0.0330(14) 0.0265(13) 0.0016(12) -0.0015(10) 0.0023(11)
C2 0.0275(13) 0.0316(14) 0.0235(13) -0.0010(11) -0.0023(10) 0.0013(11)
C3 0.0285(13) 0.0377(16) 0.0202(12) -0.0014(12) -0.0010(10) -0.0031(11)
C4 0.0294(14) 0.0371(15) 0.0207(12) 0.0012(11) -0.0007(10) -0.0022(12)
C5 0.0317(14) 0.0457(18) 0.0289(14) 0.0042(13) -0.0066(12) -0.0020(13)
C6 0.0389(16) 0.051(2) 0.0264(14) -0.0028(13) -0.0068(12) -0.0100(14)
C7 0.0420(16) 0.0379(15) 0.0313(14) -0.0084(12) -0.0003(13) -0.0075(13)
C8 0.0352(15) 0.0386(16) 0.0283(14) -0.0025(12) -0.0011(12) -0.0012(13)
O1 0.0293(10) 0.0407(12) 0.0365(11) 0.0035(9) 0.0031(8) -0.0003(9)
P1 0.0236(3) 0.0293(3) 0.0265(3) -0.0017(3) -0.0001(3) 0.0001(3)
C11 0.0273(13) 0.0396(16) 0.0272(13) -0.0010(12) -0.0009(11) -0.0022(12)
C12 0.0332(15) 0.0502(19) 0.0322(14) -0.0085(14) 0.0050(12) -0.0062(14)
C13 0.0352(15) 0.0351(16) 0.0427(17) -0.0110(14) 0.0022(13) -0.0009(12)
C14 0.0277(13) 0.0285(14) 0.0396(16) -0.0070(12) -0.0002(12) 0.0034(11)
C15 0.0453(17) 0.0439(17) 0.0325(15) 0.0022(15) 0.0036(14) -0.0081(16)
C16 0.0494(18) 0.0330(16) 0.0460(18) 0.0001(14) -0.0028(15) 0.0018(15)
P2 0.0288(4) 0.0305(3) 0.0319(4) -0.0027(3) -0.0057(3) 0.0030(3)
C21 0.0333(15) 0.0349(14) 0.0360(15) 0.0006(13) -0.0069(13) 0.0020(12)
C22 0.0414(17) 0.0326(16) 0.062(2) -0.0010(15) -0.0009(16) 0.0040(14)
C23 0.0333(14) 0.0438(17) 0.0527(19) -0.0156(15) -0.0035(15) 0.0046(14)
C24 0.0290(14) 0.0408(16) 0.0418(17) -0.0062(13) 0.0000(13) 0.0012(12)
C25 0.0511(19) 0.0459(18) 0.0420(17) 0.0058(15) -0.0089(15) -0.0005(15)
C26 0.050(2) 0.074(3) 0.0456(19) 0.0086(19) 0.0116(16) 0.013(2)

loop_
_atom_type_symbol
_atom_type_description
_atom_type_scat_dispersion_real
_atom_type_scat_dispersion_imag
_atom_type_scat_source
C C 0.0181 0.0091 'International Tables Vol C Tables 4.2.6.8 and 6.1.1.4'
H H 0.0000 0.0000 'International Tables Vol C Tables 4.2.6.8 and 6.1.1.4'
O O 0.0492 0.0322 'International Tables Vol C Tables 4.2.6.8 and 6.1.1.4'
P P 0.2955 0.4335 'International Tables Vol C Tables 4.2.6.8 and 6.1.1.4'
S S 0.3331 0.5567 'International Tables Vol C Tables 4.2.6.8 and 6.1.1.4'

loop_
_geom_angle_atom_site_label_1
_geom_angle_atom_site_label_2
_geom_angle_atom_site_label_3
_geom_angle_site_symmetry_1
_geom_angle_site_symmetry_2
_geom_angle_site_symmetry_3
_geom_angle
_geom_angle_publ_flag
C4 S1 C1 . . . 91.70(14) y
C2 C1 S1 . . . 113.1(2) y
C2 C1 P1 . . . 128.5(2) y
S1 C1 P1 . . . 118.36(16) y
C1 C2 C3 . . . 111.2(2) y
C1 C2 P2 . . . 117.4(2) y
C3 C2 P2 . . . 131.3(2) y
C4 C3 C8 . . . 117.5(3) y
C4 C3 C2 . . . 112.4(3) y
C8 C3 C2 . . . 130.1(3) y
C5 C4 C3 . . . 122.6(3) y
C5 C4 S1 . . . 125.8(2) y
C3 C4 S1 . . . 111.6(2) y
C6 C5 C4 . . . 118.2(3) y
C6 C5 H5 . . . 120.9 ?
C4 C5 H5 . . . 120.9 ?
C5 C6 C7 . . . 120.7(3) y
C5 C6 H6 . . . 119.7 ?
C7 C6 H6 . . . 119.7 ?
C8 C7 C6 . . . 121.0(3) y
C8 C7 H7 . . . 119.5 ?
C6 C7 H7 . . . 119.5 ?
C7 C8 C3 . . . 120.1(3) y
C7 C8 H8 . . . 119.9 ?
C3 C8 H8 . . . 119.9 ?
O1 P1 C1 . . . 113.14(12) y
O1 P1 C14 . . . 114.16(13) y
C1 P1 C14 . . . 108.16(13) y
O1 P1 C11 . . . 114.82(12) y
C1 P1 C11 . . . 109.95(13) y
C14 P1 C11 . . . 95.14(13) y
C15 C11 C12 . . . 111.1(2) y
C15 C11 P1 . . . 115.1(2) y
C12 C11 P1 . . . 103.7(2) y
C15 C11 H11 . . . 108.9 ?
C12 C11 H11 . . . 108.9 ?
P1 C11 H11 . . . 108.9 ?
C13 C12 C11 . . . 110.3(2) y
C13 C12 H12A . . . 109.6 ?
C11 C12 H12A . . . 109.6 ?
C13 C12 H12B . . . 109.6 ?
C11 C12 H12B . . . 109.6 ?
H12A C12 H12B . . . 108.1 ?
C12 C13 C14 . . . 106.4(2) y
C12 C13 H13A . . . 110.4 ?
C14 C13 H13A . . . 110.4 ?
C12 C13 H13B . . . 110.4 ?
C14 C13 H13B . . . 110.4 ?
H13A C13 H13B . . . 108.6 ?
C16 C14 C13 . . . 114.0(2) y
C16 C14 P1 . . . 116.3(2) y
C13 C14 P1 . . . 98.87(19) y
C16 C14 H14 . . . 109.1 ?
C13 C14 H14 . . . 109.1 ?
P1 C14 H14 . . . 109.1 ?
C11 C15 H15A . . . 109.5 ?
C11 C15 H15B . . . 109.5 ?
H15A C15 H15B . . . 109.5 ?
C11 C15 H15C . . . 109.5 ?
H15A C15 H15C . . . 109.5 ?
H15B C15 H15C . . . 109.5 ?
C14 C16 H16A . . . 109.5 ?
C14 C16 H16B . . . 109.5 ?
H16A C16 H16B . . . 109.5 ?
C14 C16 H16C . . . 109.5 ?
H16A C16 H16C . . . 109.5 ?
H16B C16 H16C . . . 109.5 ?
C2 P2 C21 . . . 105.71(13) y
C2 P2 C24 . . . 106.27(13) y
C21 P2 C24 . . . 93.32(14) y
C22 C21 C25 . . . 112.4(3) y
C22 C21 P2 . . . 104.1(2) y
C25 C21 P2 . . . 112.3(2) y
C22 C21 H21 . . . 109.3 ?
C25 C21 H21 . . . 109.3 ?
P2 C21 H21 . . . 109.3 ?
C23 C22 C21 . . . 108.4(3) y
C23 C22 H22A . . . 110 ?
C21 C22 H22A . . . 110 ?
C23 C22 H22B . . . 110 ?
C21 C22 H22B . . . 110 ?
H22A C22 H22B . . . 108.4 ?
C22 C23 C24 . . . 107.5(3) y
C22 C23 H23A . . . 110.2 ?
C24 C23 H23A . . . 110.2 ?
C22 C23 H23B . . . 110.2 ?
C24 C23 H23B . . . 110.2 ?
H23A C23 H23B . . . 108.5 ?
C26 C24 C23 . . . 115.0(3) y
C26 C24 P2 . . . 116.2(2) y
C23 C24 P2 . . . 106.8(2) y
C26 C24 H24 . . . 106 ?
C23 C24 H24 . . . 106 ?
P2 C24 H24 . . . 106 ?
C21 C25 H25A . . . 109.5 ?
C21 C25 H25B . . . 109.5 ?
H25A C25 H25B . . . 109.5 ?
C21 C25 H25C . . . 109.5 ?
H25A C25 H25C . . . 109.5 ?
H25B C25 H25C . . . 109.5 ?
C24 C26 H26A . . . 109.5 ?
C24 C26 H26B . . . 109.5 ?
H26A C26 H26B . . . 109.5 ?
C24 C26 H26C . . . 109.5 ?
H26A C26 H26C . . . 109.5 ?
H26B C26 H26C . . . 109.5 ?

loop_
_geom_bond_atom_site_label_1
_geom_bond_atom_site_label_2
_geom_bond_site_symmetry_1
_geom_bond_site_symmetry_2
_geom_bond_distance
_geom_bond_publ_flag
S1 C4 . . 1.743(3) y
S1 C1 . . 1.751(3) y
C1 C2 . . 1.388(4) y
C1 P1 . . 1.823(3) y
C2 C3 . . 1.468(4) y
C2 P2 . . 1.845(3) y
C3 C4 . . 1.411(4) y
C3 C8 . . 1.419(4) y
C4 C5 . . 1.411(4) y
C5 C6 . . 1.382(4) y
C5 H5 . . 0.95 ?
C6 C7 . . 1.409(5) y
C6 H6 . . 0.95 ?
C7 C8 . . 1.385(4) y
C7 H7 . . 0.95 ?
C8 H8 . . 0.95 ?
O1 P1 . . 1.496(2) y
P1 C14 . . 1.829(3) y
P1 C11 . . 1.851(3) y
C11 C15 . . 1.537(4) y
C11 C12 . . 1.560(4) y
C11 H11 . . 1 ?
C12 C13 . . 1.536(5) y
C12 H12a . . 0.99 ?
C12 H12b . . 0.99 ?
C13 C14 . . 1.546(4) y
C13 H13a . . 0.99 ?
C13 H13b . . 0.99 ?
C14 C16 . . 1.541(4) y
C14 H14 . . 1 ?
C15 H15a . . 0.98 ?
C15 H15b . . 0.98 ?
C15 H15c . . 0.98 ?
C16 H16a . . 0.98 ?
C16 H16b . . 0.98 ?
C16 H16c . . 0.98 ?
P2 C21 . . 1.889(3) y
P2 C24 . . 1.896(3) y
C21 C22 . . 1.535(4) y
C21 C25 . . 1.541(4) y
C21 H21 . . 1 ?
C22 C23 . . 1.534(5) y
C22 H22a . . 0.99 ?
C22 H22b . . 0.99 ?
C23 C24 . . 1.538(4) y
C23 H23a . . 0.99 ?
C23 H23b . . 0.99 ?
C24 C26 . . 1.536(5) y
C24 H24 . . 1 ?
C25 H25a . . 0.98 ?
C25 H25b . . 0.98 ?
C25 H25c . . 0.98 ?
C26 H26a . . 0.98 ?
C26 H26b . . 0.98 ?
C26 H26c . . 0.98 ?

loop_
_geom_torsion_atom_site_label_1
_geom_torsion_atom_site_label_2
_geom_torsion_atom_site_label_3
_geom_torsion_atom_site_label_4
_geom_torsion_site_symmetry_1
_geom_torsion_site_symmetry_2
_geom_torsion_site_symmetry_3
_geom_torsion_site_symmetry_4
_geom_torsion
_geom_torsion_publ_flag
C4 S1 C1 C2 . . . . -0.3(2) y
C4 S1 C1 P1 . . . . 176.27(16) y
S1 C1 C2 C3 . . . . -0.1(3) y
P1 C1 C2 C3 . . . . -176.3(2) y
S1 C1 C2 P2 . . . . -177.08(14) y
P1 C1 C2 P2 . . . . 6.7(4) y
C1 C2 C3 C4 . . . . 0.7(3) y
P2 C2 C3 C4 . . . . 177.1(2) y
C1 C2 C3 C8 . . . . 179.4(3) y
P2 C2 C3 C8 . . . . -4.2(5) y
C8 C3 C4 C5 . . . . -0.2(4) y
C2 C3 C4 C5 . . . . 178.7(3) y
C8 C3 C4 S1 . . . . -179.9(2) y
C2 C3 C4 S1 . . . . -0.9(3) y
C1 S1 C4 C5 . . . . -178.9(3) y
C1 S1 C4 C3 . . . . 0.7(2) y
C3 C4 C5 C6 . . . . -0.4(4) y
S1 C4 C5 C6 . . . . 179.2(2) y
C4 C5 C6 C7 . . . . 0.8(4) y
C5 C6 C7 C8 . . . . -0.6(5) y
C6 C7 C8 C3 . . . . -0.1(5) y
C4 C3 C8 C7 . . . . 0.5(4) y
C2 C3 C8 C7 . . . . -178.2(3) y
C2 C1 P1 O1 . . . . 52.8(3) y
S1 C1 P1 O1 . . . . -123.24(16) y
C2 C1 P1 C14 . . . . -179.7(2) y
S1 C1 P1 C14 . . . . 4.2(2) y
C2 C1 P1 C11 . . . . -77.1(3) y
S1 C1 P1 C11 . . . . 106.91(17) y
O1 P1 C11 C15 . . . . -138.2(2) y
C1 P1 C11 C15 . . . . -9.3(3) y
C14 P1 C11 C15 . . . . 102.2(2) y
O1 P1 C11 C12 . . . . 100.3(2) y
C1 P1 C11 C12 . . . . -130.78(19) y
C14 P1 C11 C12 . . . . -19.3(2) y
C15 C11 C12 C13 . . . . -133.2(3) y
P1 C11 C12 C13 . . . . -9.0(3) y
C11 C12 C13 C14 . . . . 40.7(3) y
C12 C13 C14 C16 . . . . -175.5(3) y
C12 C13 C14 P1 . . . . -51.4(2) y
O1 P1 C14 C16 . . . . 43.1(3) y
C1 P1 C14 C16 . . . . -83.8(2) y
C11 P1 C14 C16 . . . . 163.2(2) y
O1 P1 C14 C13 . . . . -79.3(2) y
C1 P1 C14 C13 . . . . 153.80(18) y
C11 P1 C14 C13 . . . . 40.8(2) y
C1 C2 P2 C21 . . . . 137.3(2) y
C3 C2 P2 C21 . . . . -38.9(3) y
C1 C2 P2 C24 . . . . -124.4(2) y
C3 C2 P2 C24 . . . . 59.4(3) y
C2 P2 C21 C22 . . . . 128.2(2) y
C24 P2 C21 C22 . . . . 20.2(2) y
C2 P2 C21 C25 . . . . -110.0(2) y
C24 P2 C21 C25 . . . . 142.1(2) y
C25 C21 C22 C23 . . . . -163.6(3) y
P2 C21 C22 C23 . . . . -41.8(3) y
C21 C22 C23 C24 . . . . 48.1(3) y
C22 C23 C24 C26 . . . . -160.7(3) y
C22 C23 C24 P2 . . . . -30.2(3) y
C2 P2 C24 C26 . . . . 27.9(3) y
C21 P2 C24 C26 . . . . 135.3(3) y
C2 P2 C24 C23 . . . . -101.9(2) y
C21 P2 C24 C23 . . . . 5.5(2) y

loop_
_cod_related_entry_id
_cod_related_entry_database
_cod_related_entry_code
1 ChemSpider 30658724
